data_7049076
loop_
_publ_author_name
'Yapryntsev, Alexey'
'Abdusatorov, Bakhodur'
'Yakushev, Ilya'
'Svetogorov, Roman'
'Gavrikov, Andrey'
'Rodina, Anfisa'
'Fatyushina, Yelena'
'Baranchikov, Alexander'
'Zubavichus, Yan'
'Ivanov, Vladimir'

_publ_section_title
;
 Eu-Doped layered yttrium hydroxides sensitized by a series of
 benzenedicarboxylate and sulphobenzoate anions.
;
_journal_issue 18
_journal_name_full 'Dalton transactions (Cambridge, England : 2003)'
_journal_page_first 6111
_journal_page_last 6122
_journal_paper_doi 10.1039/c9dt00390h
_journal_volume 48
_journal_year 2019
_chemical_formula_moiety 'C7 H11 O12 S Y3, H2O'
_chemical_formula_sum 'C7 H13 O13 S Y3'
_chemical_formula_weight 603.96
_space_group_crystal_system monoclinic
_space_group_IT_number 14
_space_group_name_Hall '-P 2ybc'
_space_group_name_H-M_alt 'P 1 21/c 1'
_symmetry_space_group_name_Hall '-P 2ybc'
_symmetry_space_group_name_H-M 'P 1 21/c 1'
_atom_sites_solution_hydrogens mixed
_audit_creation_method SHELXL-2013
_audit_update_record
;
2018-11-04 deposited with the CCDC.    2019-02-20 downloaded from the CCDC.
;
_cell_angle_alpha 90
_cell_angle_beta 109.96(3)
_cell_angle_gamma 90
_cell_formula_units_Z 4
_cell_length_a 13.964(3)
_cell_length_b 10.539(2)
_cell_length_c 12.351(3)
_cell_measurement_reflns_used 700
_cell_measurement_temperature 100(2)
_cell_measurement_theta_max 30.0
_cell_measurement_theta_min 4.0
_cell_volume 1708.5(7)
_computing_cell_refinement 'iMosflm (Battye et al., 2011)'
_computing_data_collection 'Marccd (Doyle, 2011)'
_computing_data_reduction iMosflm
_computing_molecular_graphics 'SHELXTL (Sheldrick, 2013)'
_computing_publication_material SHELXTL
_computing_structure_refinement 'SHELXL-2013 (Sheldrick, 2013)'
_computing_structure_solution 'SHELXT (Sheldrick, 2013)'
_diffrn_ambient_temperature 100(2)
_diffrn_measured_fraction_theta_full 0.992
_diffrn_measured_fraction_theta_max 0.991
_diffrn_measurement_device_type 'Rayonix SX165 CCD'
_diffrn_measurement_method /f
_diffrn_radiation_type synchrotron
_diffrn_radiation_wavelength 0.80246
_diffrn_reflns_av_R_equivalents 0.1012
_diffrn_reflns_av_unetI/netI 0.0799
_diffrn_reflns_Laue_measured_fraction_full 0.992
_diffrn_reflns_Laue_measured_fraction_max 0.991
_diffrn_reflns_limit_h_max 17
_diffrn_reflns_limit_h_min -17
_diffrn_reflns_limit_k_max 13
_diffrn_reflns_limit_k_min -13
_diffrn_reflns_limit_l_max 15
_diffrn_reflns_limit_l_min -15
_diffrn_reflns_number 18013
_diffrn_reflns_point_group_measured_fraction_full 0.992
_diffrn_reflns_point_group_measured_fraction_max 0.991
_diffrn_reflns_theta_full 28.782
_diffrn_reflns_theta_max 30.893
_diffrn_reflns_theta_min 2.799
_exptl_absorpt_coefficient_mu 2.481
_exptl_absorpt_correction_T_max 0.870
_exptl_absorpt_correction_T_min 0.800
_exptl_absorpt_correction_type multi-scan
_exptl_absorpt_process_details 'Scala (Evans, 2006)'
_exptl_crystal_colour colourless
_exptl_crystal_density_diffrn 2.348
_exptl_crystal_description prism
_exptl_crystal_F_000 1168
_exptl_crystal_size_max 0.100
_exptl_crystal_size_mid 0.080
_exptl_crystal_size_min 0.060
_refine_diff_density_max 1.646
_refine_diff_density_min -1.260
_refine_diff_density_rms 0.211
_refine_ls_extinction_coef 0.0043(6)
_refine_ls_extinction_expression Fc^*^=kFc[1+0.001xFc^2^\l^3^/sin(2\q)]^-1/4^
_refine_ls_extinction_method SHELXL
_refine_ls_goodness_of_fit_ref 1.060
_refine_ls_hydrogen_treatment mixed
_refine_ls_matrix_type full
_refine_ls_number_parameters 282
_refine_ls_number_reflns 3720
_refine_ls_number_restraints 168
_refine_ls_restrained_S_all 1.044
_refine_ls_R_factor_all 0.0426
_refine_ls_R_factor_gt 0.0410
_refine_ls_shift/su_max 0.001
_refine_ls_shift/su_mean 0.000
_refine_ls_structure_factor_coef Fsqd
_refine_ls_weighting_details 'w=1/[\s^2^(Fo^2^)+(0.0508P)^2^+2.2320P] where P=(Fo^2^+2Fc^2^)/3'
_refine_ls_weighting_scheme calc
_refine_ls_wR_factor_gt 0.1089
_refine_ls_wR_factor_ref 0.1104
_reflns_Friedel_coverage 0.000
_reflns_number_gt 3473
_reflns_number_total 3720
_reflns_threshold_expression 'I > 2\s(I)'
_cod_data_source_file c9dt00390h2.cif
_cod_data_source_block ysp4
_cod_depositor_comments 'Adding full bibliography for 7049076.cif.'
_cod_database_code 7049076
_shelx_space_group_comment
;
The symmetry employed for this shelxl refinement is uniquely defined
by the following loop, which should always be used as a source of
symmetry information in preference to the above space-group names.
They are only intended as comments.
;
_shelx_estimated_absorpt_t_min 0.795
_shelx_estimated_absorpt_t_max 0.869
_shelxl_version_number 2013-4

loop_
_space_group_symop_operation_xyz
'x, y, z'
'-x, y+1/2, -z+1/2'
'-x, -y, -z'
'x, -y-1/2, z-1/2'

loop_
_atom_site_label
_atom_site_type_symbol
_atom_site_fract_x
_atom_site_fract_y
_atom_site_fract_z
_atom_site_U_iso_or_equiv
_atom_site_adp_type
_atom_site_occupancy
_atom_site_site_symmetry_order
_atom_site_calc_flag
_atom_site_refinement_flags_posn
_atom_site_refinement_flags_adp
_atom_site_refinement_flags_occupancy
_atom_site_disorder_assembly
_atom_site_disorder_group
Y1 Y 0.93657(2) 0.75548(2) 0.35142(2) 0.00579(13) Uani 1 1 d . . . . .
S1 S 0.27053(5) 0.77950(7) 0.25337(7) 0.01281(19) Uani 1 1 d . . . . .
O1 O 0.21918(16) 0.6598(2) 0.20801(19) 0.0120(4) Uani 1 1 d . . . . .
C1 C 0.4024(2) 0.7464(3) 0.2961(3) 0.0146(6) Uani 1 1 d D U . . .
Y2 Y 1.04543(2) 0.58506(2) 0.14770(2) 0.00589(13) Uani 1 1 d . . . . .
O2 O 0.24948(18) 0.8778(2) 0.1668(2) 0.0230(6) Uani 1 1 d . . . . .
C2A C 0.4601(6) 0.8081(12) 0.2420(12) 0.025(2) Uani 0.59(4) 1 d D U P A 1
H2A H 0.4291 0.8669 0.1819 0.030 Uiso 0.59(4) 1 calc R U P A 1
C2B C 0.4518(8) 0.765(3) 0.2182(12) 0.031(4) Uani 0.41(4) 1 d D U P A 2
H2B H 0.4156 0.7952 0.1426 0.037 Uiso 0.41(4) 1 calc R U P A 2
Y3 Y 0.93618(2) 0.92209(2) 0.10118(2) 0.00571(13) Uani 1 1 d . . . . .
O3 O 0.25055(18) 0.8175(2) 0.3578(2) 0.0211(5) Uani 1 1 d D . . . .
C3A C 0.5650(6) 0.7840(13) 0.2759(11) 0.023(2) Uani 0.59(4) 1 d D U P A 1
H3A H 0.6053 0.8263 0.2386 0.028 Uiso 0.59(4) 1 calc R U P A 1
C3B C 0.5560(8) 0.740(3) 0.2521(12) 0.031(4) Uani 0.41(4) 1 d D U P A 2
H3B H 0.5907 0.7507 0.1985 0.038 Uiso 0.41(4) 1 calc R U P A 2
O4 O 0.76493(17) 0.6195(2) 0.49428(19) 0.0162(5) Uani 1 1 d . . . . .
C4 C 0.6099(2) 0.6985(3) 0.3637(3) 0.0128(6) Uani 1 1 d D U . . .
O5 O 0.76939(18) 0.7324(2) 0.3434(2) 0.0200(5) Uani 1 1 d . . . . .
C5A C 0.5510(9) 0.6401(14) 0.4192(12) 0.021(3) Uani 0.59(4) 1 d D U P A 1
H5A H 0.5823 0.5843 0.4818 0.025 Uiso 0.59(4) 1 calc R U P A 1
C5B C 0.5558(13) 0.670(2) 0.4358(14) 0.023(4) Uani 0.41(4) 1 d D U P A 2
H5B H 0.5897 0.6327 0.5088 0.027 Uiso 0.41(4) 1 calc R U P A 2
O6 O 0.91146(16) 0.7046(2) 0.16360(17) 0.0075(4) Uani 1 1 d D . . . .
H6 H 0.8533(19) 0.677(5) 0.1232(17) 0.054(17) Uiso 1 1 d DR . . . .
C6A C 0.4466(8) 0.6617(15) 0.3845(16) 0.021(3) Uani 0.59(4) 1 d D U P A 1
H6A H 0.4061 0.6189 0.4212 0.026 Uiso 0.59(4) 1 calc R U P A 1
C6B C 0.4521(11) 0.697(2) 0.4022(19) 0.021(3) Uani 0.41(4) 1 d D U P A 2
H6B H 0.4160 0.6799 0.4533 0.026 Uiso 0.41(4) 1 calc R U P A 2
O7 O 1.07801(16) 0.63428(19) 0.34872(18) 0.0077(4) Uani 1 1 d D . . . .
H7 H 1.1216(14) 0.690(2) 0.359(5) 0.08(2) Uiso 1 1 d DR . . . .
C7 C 0.7236(2) 0.6808(3) 0.4037(3) 0.0119(6) Uani 1 1 d . . . . .
O8 O 1.08317(17) 0.43469(19) 0.03316(19) 0.0081(4) Uani 1 1 d D . . . .
H8 H 1.1437(16) 0.428(3) 0.032(3) 0.030(14) Uiso 1 1 d DR . . . .
O9 O 1.03794(16) 0.77156(19) 0.04885(17) 0.0066(4) Uani 1 1 d D . . . .
H9 H 1.0852(12) 0.818(2) 0.048(3) 0.029(12) Uiso 1 1 d DR . . . .
O10 O 1.03533(17) 0.91165(17) 0.3002(2) 0.0075(4) Uani 1 1 d D . . . .
H10 H 1.0999(15) 0.909(3) 0.322(4) 0.040(16) Uiso 1 1 d DR . . . .
O11 O 1.07878(16) 1.0429(2) 0.09495(18) 0.0075(4) Uani 1 1 d . . . . .
H11 H 1.133(4) 1.007(3) 0.134(4) 0.056(17) Uiso 1 1 d R . . . .
O12 O 0.85179(17) 0.92602(17) 0.23416(19) 0.0075(4) Uani 1 1 d D . . . .
H12 H 0.7875(17) 0.937(6) 0.2093(8) 0.07(2) Uiso 1 1 d DR . . . .
O13 O 0.2718(2) 1.0565(3) 0.4717(3) 0.0352(7) Uani 1 1 d D . . . .
H13A H 0.280(4) 0.979(3) 0.447(4) 0.053 Uiso 1 1 d D U . . .
H13B H 0.325(3) 1.057(5) 0.535(3) 0.053 Uiso 1 1 d D U . . .

loop_
_atom_site_aniso_label
_atom_site_aniso_U_11
_atom_site_aniso_U_22
_atom_site_aniso_U_33
_atom_site_aniso_U_23
_atom_site_aniso_U_13
_atom_site_aniso_U_12
Y1 0.00702(18) 0.00490(18) 0.00548(18) 0.00021(9) 0.00217(13) 0.00020(9)
S1 0.0068(3) 0.0111(4) 0.0195(4) 0.0015(3) 0.0031(3) -0.0001(3)
O1 0.0084(10) 0.0095(10) 0.0178(10) 0.0016(8) 0.0042(8) -0.0005(8)
C1 0.0085(14) 0.0143(14) 0.0193(15) 0.0005(12) 0.0025(12) 0.0002(11)
Y2 0.00733(19) 0.00487(18) 0.00549(19) 0.00015(8) 0.00220(13) 0.00014(9)
O2 0.0132(11) 0.0153(12) 0.0381(15) 0.0116(11) 0.0055(11) 0.0016(9)
C2A 0.011(3) 0.026(5) 0.038(5) 0.022(4) 0.007(3) 0.005(3)
C2B 0.017(5) 0.058(10) 0.018(5) 0.017(6) 0.006(4) 0.008(5)
Y3 0.00681(19) 0.00490(19) 0.00551(19) -0.00012(7) 0.00224(14) -0.00022(8)
O3 0.0112(10) 0.0257(12) 0.0265(13) -0.0098(10) 0.0069(10) 0.0009(9)
C3A 0.009(3) 0.030(5) 0.033(4) 0.018(4) 0.008(3) 0.003(3)
C3B 0.019(5) 0.055(10) 0.021(5) 0.017(6) 0.009(4) 0.002(5)
O4 0.0111(10) 0.0258(12) 0.0106(10) -0.0023(9) 0.0022(9) 0.0066(9)
C4 0.0078(13) 0.0122(13) 0.0174(15) 0.0006(11) 0.0029(12) -0.0001(11)
O5 0.0118(11) 0.0123(11) 0.0371(14) 0.0096(10) 0.0100(11) 0.0032(9)
C5A 0.013(3) 0.024(5) 0.026(5) 0.009(4) 0.006(3) 0.002(3)
C5B 0.019(5) 0.037(9) 0.014(5) 0.004(5) 0.008(4) 0.012(5)
O6 0.0075(10) 0.0061(9) 0.0088(9) -0.0033(7) 0.0025(8) -0.0007(8)
C6A 0.012(3) 0.023(6) 0.032(6) 0.012(4) 0.010(3) 0.001(3)
C6B 0.018(5) 0.033(9) 0.013(5) 0.005(6) 0.007(4) 0.008(5)
O7 0.0077(9) 0.0065(9) 0.0092(9) -0.0003(7) 0.0034(8) 0.0002(8)
C7 0.0075(13) 0.0111(13) 0.0153(14) -0.0041(11) 0.0017(11) 0.0001(11)
O8 0.0087(10) 0.0089(9) 0.0071(10) -0.0010(7) 0.0032(8) -0.0002(8)
O9 0.0077(10) 0.0053(9) 0.0073(9) 0.0007(7) 0.0031(8) -0.0013(8)
O10 0.0053(10) 0.0071(10) 0.0098(10) -0.0003(7) 0.0024(8) -0.0012(7)
O11 0.0071(10) 0.0066(9) 0.0085(9) 0.0022(8) 0.0020(8) 0.0003(8)
O12 0.0073(10) 0.0067(10) 0.0091(10) 0.0010(7) 0.0036(8) -0.0002(7)
O13 0.0209(14) 0.0292(14) 0.050(2) -0.0178(14) 0.0056(14) 0.0012(12)

loop_
_atom_type_symbol
_atom_type_description
_atom_type_scat_dispersion_real
_atom_type_scat_dispersion_imag
_atom_type_scat_source
C C 0.0050 0.0020 'International Tables Vol C Tables 4.2.6.8 and 6.1.1.4'
H H 0.0000 0.0000 'International Tables Vol C Tables 4.2.6.8 and 6.1.1.4'
O O 0.0140 0.0080 'International Tables Vol C Tables 4.2.6.8 and 6.1.1.4'
S S 0.1510 0.1580 'International Tables Vol C Tables 4.2.6.8 and 6.1.1.4'
Y Y -1.9390 0.6320 'International Tables Vol C Tables 4.2.6.8 and 6.1.1.4'

loop_
_geom_angle_atom_site_label_1
_geom_angle_atom_site_label_2
_geom_angle_atom_site_label_3
_geom_angle
_geom_angle_site_symmetry_1
_geom_angle_site_symmetry_3
O6 Y1 O5 97.38(9) . .
O6 Y1 O12 71.64(8) . .
O5 Y1 O12 76.48(8) . .
O6 Y1 O7 72.44(8) . .
O5 Y1 O7 141.11(8) . .
O12 Y1 O7 130.58(8) . .
O6 Y1 O11 93.70(8) . 2_745
O5 Y1 O11 74.11(8) . 2_745
O12 Y1 O11 144.99(7) . 2_745
O7 Y1 O11 69.40(7) . 2_745
O6 Y1 O10 78.10(8) . .
O5 Y1 O10 137.07(8) . .
O12 Y1 O10 61.45(7) . .
O7 Y1 O10 78.82(7) . .
O11 Y1 O10 148.16(8) 2_745 .
O6 Y1 O9 147.30(7) . 4_576
O5 Y1 O9 105.63(9) . 4_576
O12 Y1 O9 135.92(7) . 4_576
O7 Y1 O9 75.06(7) . 4_576
O11 Y1 O9 71.29(7) 2_745 4_576
O10 Y1 O9 99.20(8) . 4_576
O6 Y1 O8 139.96(7) . 2_755
O5 Y1 O8 78.05(8) . 2_755
O12 Y1 O8 68.61(7) . 2_755
O7 Y1 O8 133.57(7) . 2_755
O11 Y1 O8 122.04(7) 2_745 2_755
O10 Y1 O8 79.06(7) . 2_755
O9 Y1 O8 68.92(7) 4_576 2_755
O6 Y1 Y2 102.88(5) . 2_755
O5 Y1 Y2 100.11(6) . 2_755
O12 Y1 Y2 42.45(5) . 2_755
O7 Y1 Y2 118.67(5) . 2_755
O11 Y1 Y2 163.08(5) 2_745 2_755
O10 Y1 Y2 42.23(5) . 2_755
O9 Y1 Y2 95.69(5) 4_576 2_755
O8 Y1 Y2 41.23(5) 2_755 2_755
O6 Y1 Y3 43.93(5) . .
O5 Y1 Y3 108.21(7) . .
O12 Y1 Y3 40.32(5) . .
O7 Y1 Y3 90.45(6) . .
O11 Y1 Y3 137.55(5) 2_745 .
O10 Y1 Y3 41.60(6) . .
O9 Y1 Y3 140.67(5) 4_576 .
O8 Y1 Y3 99.15(5) 2_755 .
Y2 Y1 Y3 59.235(10) 2_755 .
O6 Y1 Y3 134.45(5) . 4_576
O5 Y1 Y3 71.73(7) . 4_576
O12 Y1 Y3 140.64(6) . 4_576
O7 Y1 Y3 88.68(5) . 4_576
O11 Y1 Y3 40.83(5) 2_745 4_576
O10 Y1 Y3 139.43(6) . 4_576
O9 Y1 Y3 40.26(5) 4_576 4_576
O8 Y1 Y3 82.44(5) 2_755 4_576
Y2 Y1 Y3 122.385(12) 2_755 4_576
Y3 Y1 Y3 178.379(9) . 4_576
O6 Y1 Y2 34.57(5) . .
O5 Y1 Y2 123.13(7) . .
O12 Y1 Y2 100.59(6) . .
O7 Y1 Y2 37.87(5) . .
O11 Y1 Y2 80.39(5) 2_745 .
O10 Y1 Y2 75.57(5) . .
O9 Y1 Y2 112.86(5) 4_576 .
O8 Y1 Y2 154.52(5) 2_755 .
Y2 Y1 Y2 115.353(12) 2_755 .
Y3 Y1 Y2 62.637(16) . .
Y3 Y1 Y2 115.970(17) 4_576 .
O2 S1 O1 112.66(15) . .
O2 S1 O3 113.79(16) . .
O1 S1 O3 110.90(14) . .
O2 S1 C1 106.86(15) . .
O1 S1 C1 105.54(14) . .
O3 S1 C1 106.46(15) . .
S1 O1 Y2 135.08(13) . 1_455
C6B C1 C2B 121.1(7) . .
C2A C1 C6A 120.9(5) . .
C6B C1 S1 120.0(5) . .
C2A C1 S1 119.1(4) . .
C2B C1 S1 118.8(5) . .
C6A C1 S1 120.1(4) . .
O9 Y2 O8 103.93(7) . .
O9 Y2 O6 71.86(8) . .
O8 Y2 O6 141.87(8) . .
O9 Y2 O8 71.89(7) . 3_765
O8 Y2 O8 67.40(9) . 3_765
O6 Y2 O8 75.62(8) . 3_765
O9 Y2 O10 150.68(7) . 2_745
O8 Y2 O10 82.23(7) . 2_745
O6 Y2 O10 85.57(7) . 2_745
O8 Y2 O10 84.78(8) 3_765 2_745
O9 Y2 O12 147.57(7) . 2_745
O8 Y2 O12 70.89(8) . 2_745
O6 Y2 O12 132.18(7) . 2_745
O8 Y2 O12 129.13(7) 3_765 2_745
O10 Y2 O12 61.69(7) 2_745 2_745
O9 Y2 O1 75.14(7) . 1_655
O8 Y2 O1 89.85(8) . 1_655
O6 Y2 O1 123.49(7) . 1_655
O8 Y2 O1 133.14(8) 3_765 1_655
O10 Y2 O1 134.02(8) 2_745 1_655
O12 Y2 O1 72.89(7) 2_745 1_655
O9 Y2 O7 108.67(7) . .
O8 Y2 O7 140.80(7) . .
O6 Y2 O7 70.83(8) . .
O8 Y2 O7 143.96(7) 3_765 .
O10 Y2 O7 79.96(8) 2_745 .
O12 Y2 O7 69.92(7) 2_745 .
O1 Y2 O7 78.27(8) 1_655 .
O9 Y2 Y3 150.78(5) . 2_745
O8 Y2 Y3 104.21(6) . 2_745
O6 Y2 Y3 90.50(6) . 2_745
O8 Y2 Y3 127.16(6) 3_765 2_745
O10 Y2 Y3 42.93(6) 2_745 2_745
O12 Y2 Y3 41.72(5) 2_745 2_745
O1 Y2 Y3 97.21(6) 1_655 2_745
O7 Y2 Y3 42.34(5) . 2_745
O9 Y2 Y1 147.69(5) . 2_745
O8 Y2 Y1 44.26(5) . 2_745
O6 Y2 Y1 126.95(5) . 2_745
O8 Y2 Y1 86.88(5) 3_765 2_745
O10 Y2 Y1 42.63(5) 2_745 2_745
O12 Y2 Y1 42.40(5) 2_745 2_745
O1 Y2 Y1 105.10(5) 1_655 2_745
O7 Y2 Y1 102.84(5) . 2_745
Y3 Y2 Y1 61.399(10) 2_745 2_745
O9 Y2 Y1 89.52(5) . .
O8 Y2 Y1 163.38(5) . .
O6 Y2 Y1 34.06(5) . .
O8 Y2 Y1 108.81(5) 3_765 .
O10 Y2 Y1 81.29(6) 2_745 .
O12 Y2 Y1 102.85(6) 2_745 .
O1 Y2 Y1 103.20(6) 1_655 .
O7 Y2 Y1 36.77(5) . .
Y3 Y2 Y1 64.396(16) 2_745 .
Y1 Y2 Y1 120.893(11) 2_745 .
O9 Y2 Y3 35.26(5) . .
O8 Y2 Y3 135.16(5) . .
O6 Y2 Y3 38.51(5) . .
O8 Y2 Y3 78.67(5) 3_765 .
O10 Y2 Y3 123.95(5) 2_745 .
O12 Y2 Y3 151.44(5) 2_745 .
O1 Y2 Y3 92.91(5) 1_655 .
O7 Y2 Y3 83.17(5) . .
Y3 Y2 Y3 119.742(14) 2_745 .
Y1 Y2 Y3 161.792(12) 2_745 .
Y1 Y2 Y3 55.459(10) . .
C1 C2A C3A 119.7(6) . .
C1 C2A H2A 120.2 . .
C3A C2A H2A 120.2 . .
C1 C2B C3B 118.8(9) . .
C1 C2B H2B 120.6 . .
C3B C2B H2B 120.6 . .
O12 Y3 O4 74.68(8) . 4_575
O12 Y3 O7 71.82(7) . 2_755
O4 Y3 O7 99.49(8) 4_575 2_755
O12 Y3 O9 134.61(7) . .
O4 Y3 O9 108.27(8) 4_575 .
O7 Y3 O9 145.58(7) 2_755 .
O12 Y3 O10 61.77(8) . .
O4 Y3 O10 134.09(8) 4_575 .
O7 Y3 O10 80.97(7) 2_755 .
O9 Y3 O10 93.41(7) . .
O12 Y3 O11 129.99(7) . .
O4 Y3 O11 141.56(8) 4_575 .
O7 Y3 O11 69.31(8) 2_755 .
O9 Y3 O11 76.29(7) . .
O10 Y3 O11 81.96(8) . .
O12 Y3 O11 145.45(8) . 3_775
O4 Y3 O11 74.84(8) 4_575 3_775
O7 Y3 O11 97.72(7) 2_755 3_775
O9 Y3 O11 71.26(7) . 3_775
O10 Y3 O11 151.02(8) . 3_775
O11 Y3 O11 70.73(9) . 3_775
O12 Y3 O6 68.84(7) . .
O4 Y3 O6 77.22(8) 4_575 .
O7 Y3 O6 139.96(7) 2_755 .
O9 Y3 O6 67.97(7) . .
O10 Y3 O6 74.30(6) . .
O11 Y3 O6 135.17(7) . .
O11 Y3 O6 119.01(7) 3_775 .
O12 Y3 Y2 42.46(5) . 2_755
O4 Y3 Y2 110.19(6) 4_575 2_755
O7 Y3 Y2 44.05(5) 2_755 2_755
O9 Y3 Y2 135.04(5) . 2_755
O10 Y3 Y2 42.33(5) . 2_755
O11 Y3 Y2 87.53(6) . 2_755
O11 Y3 Y2 141.51(5) 3_775 2_755
O6 Y3 Y2 98.92(5) . 2_755
O12 Y3 Y1 40.99(5) . .
O4 Y3 Y1 95.50(6) 4_575 .
O7 Y3 Y1 102.51(5) 2_755 .
O9 Y3 Y1 94.80(5) . .
O10 Y3 Y1 41.41(5) . .
O11 Y3 Y1 122.55(6) . .
O11 Y3 Y1 158.81(5) 3_775 .
O6 Y3 Y1 39.81(5) . .
Y2 Y3 Y1 59.366(16) 2_755 .
O12 Y3 Y1 139.61(5) . 4_575
O4 Y3 Y1 73.78(6) 4_575 4_575
O7 Y3 Y1 138.10(5) 2_755 4_575
O9 Y3 Y1 40.67(5) . 4_575
O10 Y3 Y1 133.60(5) . 4_575
O11 Y3 Y1 90.25(6) . 4_575
O11 Y3 Y1 40.39(5) 3_775 4_575
O6 Y3 Y1 80.06(5) . 4_575
Y2 Y3 Y1 175.652(10) 2_755 4_575
Y1 Y3 Y1 119.157(15) . 4_575
O12 Y3 Y2 100.51(5) . .
O4 Y3 Y2 100.87(6) 4_575 .
O7 Y3 Y2 155.39(5) 2_755 .
O9 Y3 Y2 34.15(5) . .
O10 Y3 Y2 74.95(5) . .
O11 Y3 Y2 101.86(5) . .
O11 Y3 Y2 100.83(5) 3_775 .
O6 Y3 Y2 35.60(5) . .
Y2 Y3 Y2 114.820(17) 2_755 .
Y1 Y3 Y2 61.904(14) . .
Y1 Y3 Y2 62.017(16) 4_575 .
C4 C3A C2A 119.9(6) . .
C4 C3A H3A 120.0 . .
C2A C3A H3A 120.0 . .
C2B C3B C4 120.7(9) . .
C2B C3B H3B 119.6 . .
C4 C3B H3B 119.6 . .
C7 O4 Y3 132.2(2) . 4_576
C5A C4 C3A 119.5(6) . .
C5B C4 C3B 118.3(8) . .
C5A C4 C7 121.4(6) . .
C5B C4 C7 120.6(8) . .
C3A C4 C7 118.8(4) . .
C3B C4 C7 121.0(5) . .
C7 O5 Y1 136.8(2) . .
C4 C5A C6A 120.8(8) . .
C4 C5A H5A 119.6 . .
C6A C5A H5A 119.6 . .
C4 C5B C6B 120.4(12) . .
C4 C5B H5B 119.8 . .
C6B C5B H5B 119.8 . .
Y1 O6 Y2 111.37(9) . .
Y1 O6 Y3 96.26(7) . .
Y2 O6 Y3 105.89(8) . .
Y1 O6 H6 117.5 . .
Y2 O6 H6 113.6 . .
Y3 O6 H6 110.2 . .
C1 C6A C5A 119.1(9) . .
C1 C6A H6A 120.4 . .
C5A C6A H6A 120.4 . .
C1 C6B C5B 120.1(12) . .
C1 C6B H6B 120.0 . .
C5B C6B H6B 120.0 . .
Y3 O7 Y1 111.43(9) 2_745 .
Y3 O7 Y2 93.61(7) 2_745 .
Y1 O7 Y2 105.36(8) . .
Y3 O7 H7 139.7 2_745 .
Y1 O7 H7 100.7 . .
Y2 O7 H7 100.8 . .
O4 C7 O5 125.5(3) . .
O4 C7 C4 118.1(3) . .
O5 C7 C4 116.4(3) . .
Y2 O8 Y2 112.60(9) . 3_765
Y2 O8 Y1 94.51(8) . 2_745
Y2 O8 Y1 106.56(8) 3_765 2_745
Y2 O8 H8 119.9 . .
Y2 O8 H8 114.9 3_765 .
Y1 O8 H8 104.8 2_745 .
Y2 O9 Y3 110.59(9) . .
Y2 O9 Y1 110.18(8) . 4_575
Y3 O9 Y1 99.07(8) . 4_575
Y2 O9 H9 128.5 . .
Y3 O9 H9 99.3 . .
Y1 O9 H9 105.0 4_575 .
Y2 O10 Y1 95.15(9) 2_755 .
Y2 O10 Y3 94.74(8) 2_755 .
Y1 O10 Y3 96.99(8) . .
Y2 O10 H10 119.7 2_755 .
Y1 O10 H10 122.9 . .
Y3 O10 H10 120.9 . .
Y1 O11 Y3 109.85(9) 2_755 .
Y1 O11 Y3 98.79(8) 2_755 3_775
Y3 O11 Y3 109.27(9) . 3_775
Y1 O11 H11 114.5 2_755 .
Y3 O11 H11 109.9 . .
Y3 O11 H11 114.0 3_775 .
Y3 O12 Y1 98.68(8) . .
Y3 O12 Y2 95.83(8) . 2_755
Y1 O12 Y2 95.15(8) . 2_755
Y3 O12 H12 118.3 . .
Y1 O12 H12 124.9 . .
Y2 O12 H12 117.9 2_755 .
H13A O13 H13B 98(5) . .

loop_
_geom_bond_atom_site_label_1
_geom_bond_atom_site_label_2
_geom_bond_distance
_geom_bond_site_symmetry_2
Y1 O6 2.288(2) .
Y1 O5 2.315(2) .
Y1 O12 2.358(2) .
Y1 O7 2.362(2) .
Y1 O11 2.367(2) 2_745
Y1 O10 2.368(2) .
Y1 O9 2.382(2) 4_576
Y1 O8 2.438(2) 2_755
Y1 Y2 3.4821(8) 2_755
Y1 Y3 3.5531(7) .
Y1 Y3 3.6098(7) 4_576
Y1 Y2 3.8052(8) .
S1 O2 1.445(3) .
S1 O1 1.465(2) .
S1 O3 1.466(3) .
S1 C1 1.769(3) .
O1 Y2 2.414(2) 1_455
C1 C6B 1.36(2) .
C1 C2A 1.374(8) .
C1 C2B 1.376(11) .
C1 C6A 1.382(16) .
Y2 O9 2.297(2) .
Y2 O8 2.302(2) .
Y2 O6 2.319(2) .
Y2 O8 2.349(2) 3_765
Y2 O10 2.350(2) 2_745
Y2 O12 2.360(2) 2_745
Y2 O1 2.414(2) 1_655
Y2 O7 2.423(2) .
Y2 Y3 3.4774(7) 2_745
Y2 Y1 3.4822(8) 2_745
Y2 Y3 3.8309(7) .
C2A C3A 1.402(8) .
C2A H2A 0.9500 .
C2B C3B 1.396(11) .
C2B H2B 0.9500 .
Y3 O12 2.326(2) .
Y3 O4 2.345(2) 4_575
Y3 O7 2.347(2) 2_755
Y3 O9 2.362(2) .
Y3 O10 2.377(2) .
Y3 O11 2.387(2) .
Y3 O11 2.388(2) 3_775
Y3 O6 2.480(2) .
Y3 Y2 3.4774(7) 2_755
Y3 Y1 3.6098(7) 4_575
C3A C4 1.385(8) .
C3A H3A 0.9500 .
C3B C4 1.396(10) .
C3B H3B 0.9500 .
O4 C7 1.250(4) .
O4 Y3 2.345(2) 4_576
C4 C5A 1.382(8) .
C4 C5B 1.382(10) .
C4 C7 1.505(4) .
O5 C7 1.259(4) .
C5A C6A 1.392(9) .
C5A H5A 0.9500 .
C5B C6B 1.391(12) .
C5B H5B 0.9500 .
O6 H6 0.85(2) .
C6A H6A 0.9500 .
C6B H6B 0.9500 .
O7 Y3 2.347(2) 2_745
O7 H7 0.82(2) .
O8 Y2 2.349(2) 3_765
O8 Y1 2.438(2) 2_745
O8 H8 0.85(2) .
O9 Y1 2.382(2) 4_575
O9 H9 0.824(19) .
O10 Y2 2.350(2) 2_755
O10 H10 0.85(2) .
O11 Y1 2.367(2) 2_755
O11 Y3 2.388(2) 3_775
O11 H11 0.84(6) .
O12 Y2 2.360(2) 2_755
O12 H12 0.85(2) .
O13 H13A 0.896(17) .
O13 H13B 0.87(2) .

loop_
_geom_hbond_atom_site_label_D
_geom_hbond_atom_site_label_H
_geom_hbond_atom_site_label_A
_geom_hbond_distance_DH
_geom_hbond_distance_HA
_geom_hbond_distance_DA
_geom_hbond_angle_DHA
_geom_hbond_site_symmetry_A
O13 H13A O3 0.896(17) 1.990(17) 2.850(4) 161(5) .
O6 H6 O13 0.85 2.15 2.976(4) 164.1 2_645
O7 H7 O3 0.82 2.25 3.060(3) 166.7 1_655
O10 H10 O3 0.85 2.22 3.010(3) 155.5 1_655
O11 H11 O2 0.84 2.05 2.838(3) 155.7 1_655
O8 H8 O13 0.85 2.17 2.982(4) 159.6 4_675

loop_
_geom_torsion_atom_site_label_1
_geom_torsion_atom_site_label_2
_geom_torsion_atom_site_label_3
_geom_torsion_atom_site_label_4
_geom_torsion
_geom_torsion_site_symmetry_1
_geom_torsion_site_symmetry_4
O2 S1 O1 Y2 -72.5(2) . 1_455
O3 S1 O1 Y2 56.4(2) . 1_455
C1 S1 O1 Y2 171.29(17) . 1_455
O2 S1 C1 C6B 155.0(12) . .
O1 S1 C1 C6B -84.8(12) . .
O3 S1 C1 C6B 33.1(12) . .
O2 S1 C1 C2A -3.0(8) . .
O1 S1 C1 C2A 117.1(8) . .
O3 S1 C1 C2A -125.0(8) . .
O2 S1 C1 C2B -28.4(13) . .
O1 S1 C1 C2B 91.7(13) . .
O3 S1 C1 C2B -150.4(13) . .
O2 S1 C1 C6A 175.4(9) . .
O1 S1 C1 C6A -64.4(9) . .
O3 S1 C1 C6A 53.5(9) . .
C6B C1 C2A C3A 20.6(11) . .
C2B C1 C2A C3A -85.1(17) . .
C6A C1 C2A C3A 0.8(10) . .
S1 C1 C2A C3A 179.2(5) . .
C6B C1 C2B C3B -3.9(13) . .
C2A C1 C2B C3B 82.9(17) . .
C6A C1 C2B C3B -23.5(12) . .
S1 C1 C2B C3B 179.7(7) . .
C1 C2A C3A C4 -0.2(10) . .
C1 C2B C3B C4 -1.4(13) . .
C2A C3A C4 C5A -1.6(11) . .
C2A C3A C4 C5B -18.8(12) . .
C2A C3A C4 C3B 82.0(16) . .
C2A C3A C4 C7 -176.0(5) . .
C2B C3B C4 C5A 23.8(14) . .
C2B C3B C4 C5B 6.9(17) . .
C2B C3B C4 C3A -84.0(18) . .
C2B C3B C4 C7 -175.1(7) . .
C5B C4 C5A C6A 85(4) . .
C3A C4 C5A C6A 2.8(15) . .
C3B C4 C5A C6A -21.9(16) . .
C7 C4 C5A C6A 177.1(8) . .
C5A C4 C5B C6B -88(5) . .
C3A C4 C5B C6B 17.9(19) . .
C3B C4 C5B C6B -7(2) . .
C7 C4 C5B C6B 174.7(12) . .
C6B C1 C6A C5A -83(3) . .
C2A C1 C6A C5A 0.5(13) . .
C2B C1 C6A C5A 25.4(13) . .
S1 C1 C6A C5A -178.0(8) . .
C4 C5A C6A C1 -2.3(16) . .
C2A C1 C6B C5B -21.7(17) . .
C2B C1 C6B C5B 3.4(18) . .
C6A C1 C6B C5B 84(3) . .
S1 C1 C6B C5B 179.9(12) . .
C4 C5B C6B C1 2(2) . .
Y3 O4 C7 O5 3.7(5) 4_576 .
Y3 O4 C7 C4 -174.5(2) 4_576 .
Y1 O5 C7 O4 -1.5(5) . .
Y1 O5 C7 C4 176.8(2) . .
C5A C4 C7 O4 -5.5(10) . .
C5B C4 C7 O4 12.6(13) . .
C3A C4 C7 O4 168.8(8) . .
C3B C4 C7 O4 -165.3(14) . .
C5A C4 C7 O5 176.1(9) . .
C5B C4 C7 O5 -165.8(13) . .
C3A C4 C7 O5 -9.6(9) . .
C3B C4 C7 O5 16.3(15) . .
